data_7216590
loop_
_publ_author_name
'Scott, Janet L.'
'Downie, Andrew P.'
'Asami, Masaya'
'Tanaka, Koichi'

_publ_section_title
;
 Chromogenic guest-responsive host compounds which allow rapid guest
 screening
;
_journal_issue 96
_journal_name_full CrystEngComm
_journal_page_first 580
_journal_paper_doi 10.1039/b206162g
_journal_volume 4
_journal_year 2002
_chemical_formula_moiety 'C42 H30 N2 O2.2(C5 H5 N)'
_chemical_formula_sum 'C52 H40 N4 O2'
_chemical_formula_weight 752.88
_chemical_name_systematic
; 
3-{3-[3-(3-hydroxy-3,3-diphenyl-prop-1-ynyl)-phenylazo]-phenyl}
-1,1-diphenyl-prop-2-yn-1-ol pyridine solvate
;
_space_group_IT_number 2
_symmetry_cell_setting triclinic
_symmetry_space_group_name_Hall '-P 1'
_symmetry_space_group_name_H-M 'P -1'
_atom_sites_solution_hydrogens geom
_atom_sites_solution_primary direct
_atom_sites_solution_secondary difmap
_audit_creation_method SHELXL-97
_cell_angle_alpha 89.2700(10)
_cell_angle_beta 84.726(2)
_cell_angle_gamma 65.225(2)
_cell_formula_units_Z 1
_cell_length_a 9.1559(2)
_cell_length_b 10.5862(3)
_cell_length_c 11.6018(4)
_cell_measurement_temperature 123(2)
_cell_volume 1016.28(5)
_computing_cell_refinement 'Nonius collect'
_computing_data_collection 'Nonius collect'
_computing_data_reduction 'Nonius collect'
_computing_molecular_graphics X-Seed
_computing_publication_material ciftab
_computing_structure_refinement 'SHELXL-97 (Sheldrick, 1997)'
_computing_structure_solution 'SHELXS-97 (Sheldrick, 1990)'
_diffrn_ambient_temperature 123(2)
_diffrn_measured_fraction_theta_full 0.968
_diffrn_measured_fraction_theta_max 0.968
_diffrn_measurement_device_type 'Enraf Nonius Kappa CCD'
_diffrn_measurement_method 'phi and omega scans'
_diffrn_radiation_monochromator graphite
_diffrn_radiation_source 'fine-focus sealed tube'
_diffrn_radiation_type MoK\a
_diffrn_radiation_wavelength 0.71073
_diffrn_reflns_av_R_equivalents 0.0000
_diffrn_reflns_av_sigmaI/netI 0.1219
_diffrn_reflns_limit_h_max 12
_diffrn_reflns_limit_h_min 0
_diffrn_reflns_limit_k_max 14
_diffrn_reflns_limit_k_min -12
_diffrn_reflns_limit_l_max 15
_diffrn_reflns_limit_l_min -14
_diffrn_reflns_number 4889
_diffrn_reflns_theta_full 28.29
_diffrn_reflns_theta_max 28.29
_diffrn_reflns_theta_min 2.46
_exptl_absorpt_coefficient_mu 0.075
_exptl_absorpt_correction_T_max 0.9851
_exptl_absorpt_correction_T_min 0.9669
_exptl_absorpt_correction_type none
_exptl_crystal_colour orange
_exptl_crystal_density_diffrn 1.230
_exptl_crystal_density_method 'not measured'
_exptl_crystal_description needles
_exptl_crystal_F_000 396
_exptl_crystal_size_max 0.45
_exptl_crystal_size_mid 0.20
_exptl_crystal_size_min 0.20
_refine_diff_density_max 0.196
_refine_diff_density_min -0.280
_refine_diff_density_rms 0.048
_refine_ls_extinction_method none
_refine_ls_goodness_of_fit_ref 0.888
_refine_ls_hydrogen_treatment mixed
_refine_ls_matrix_type full
_refine_ls_number_parameters 263
_refine_ls_number_reflns 4889
_refine_ls_number_restraints 0
_refine_ls_restrained_S_all 0.888
_refine_ls_R_factor_all 0.1417
_refine_ls_R_factor_gt 0.0489
_refine_ls_shift/su_max 0.001
_refine_ls_shift/su_mean 0.000
_refine_ls_structure_factor_coef Fsqd
_refine_ls_weighting_details 'calc w=1/[\s^2^(Fo^2^)+(0.0456P)^2^+0.0000P] where P=(Fo^2^+2Fc^2^)/3'
_refine_ls_weighting_scheme calc
_refine_ls_wR_factor_gt 0.0941
_refine_ls_wR_factor_ref 0.1176
_reflns_number_gt 2282
_reflns_number_total 4889
_reflns_threshold_expression >2sigma(I)
_cod_data_source_file b206162g.txt
_cod_data_source_block 2.2pyridine
_cod_depositor_comments
;
The following automatic conversions were performed:

'_symmetry_cell_setting' value 'Triclinic' changed to 'triclinic'
according to
/usr/data/users/saulius/automatic-downloads/retrospective/RSC/lib/dictionaries/cif_core.dic
dictionary named 'cif_core.dic' version 2.4.2 from 2011-04-26.

Automatic conversion script
Id: cif_fix_values 2281 2013-09-26 08:29:07Z andrius 
;
_cod_original_sg_symbol_H-M P-1
_cod_database_code 7216590

loop_
_symmetry_equiv_pos_as_xyz
'x, y, z'
'-x, -y, -z'

loop_
_atom_site_label
_atom_site_type_symbol
_atom_site_fract_x
_atom_site_fract_y
_atom_site_fract_z
_atom_site_U_iso_or_equiv
_atom_site_adp_type
_atom_site_occupancy
_atom_site_symmetry_multiplicity
_atom_site_calc_flag
_atom_site_refinement_flags
O1 O 0.33370(14) 0.76937(12) 0.29339(9) 0.0341(3) Uani 1 1 d .
C1 C 0.18059(19) 1.43062(17) 0.40412(14) 0.0268(4) Uani 1 1 d .
N3 N 0.05544(16) 1.51965(14) 0.48727(12) 0.0299(4) Uani 1 1 d .
C2 C 0.19336(19) 1.30210(17) 0.36630(14) 0.0279(4) Uani 1 1 d .
H2 H 0.1170 1.2682 0.3967 0.033 Uiso 1 1 calc R
C20 C 0.5793(2) 0.73705(17) 0.17986(15) 0.0298(4) Uani 1 1 d .
C7 C 0.3385(2) 1.08575(18) 0.24769(15) 0.0293(4) Uani 1 1 d .
C10 C 0.31844(19) 0.80742(18) 0.08777(14) 0.0269(4) Uani 1 1 d .
C9 C 0.3947(2) 0.82241(17) 0.19588(14) 0.0281(4) Uani 1 1 d .
C25 C 0.6580(2) 0.63520(18) 0.25662(15) 0.0332(4) Uani 1 1 d .
H25 H 0.5982 0.6173 0.3211 0.040 Uiso 1 1 calc R
C6 C 0.2930(2) 1.47968(18) 0.36211(15) 0.0314(4) Uani 1 1 d .
H6 H 0.2852 1.5666 0.3896 0.038 Uiso 1 1 calc R
C5 C 0.4171(2) 1.40131(18) 0.27964(15) 0.0346(5) Uani 1 1 d .
H5 H 0.4941 1.4350 0.2504 0.042 Uiso 1 1 calc R
C4 C 0.4293(2) 1.27491(18) 0.24003(15) 0.0325(5) Uani 1 1 d .
H4 H 0.5137 1.2227 0.1826 0.039 Uiso 1 1 calc R
C3 C 0.3184(2) 1.22272(17) 0.28361(14) 0.0285(4) Uani 1 1 d .
C8 C 0.3618(2) 0.97011(19) 0.22143(14) 0.0301(4) Uani 1 1 d .
C11 C 0.2411(2) 0.91658(19) 0.01702(15) 0.0340(5) Uani 1 1 d .
H11 H 0.2356 1.0061 0.0339 0.041 Uiso 1 1 calc R
C23 C 0.9125(2) 0.5867(2) 0.14701(18) 0.0450(5) Uani 1 1 d .
H23 H 1.0265 0.5352 0.1360 0.054 Uiso 1 1 calc R
C14 C 0.2574(2) 0.6564(2) -0.03461(16) 0.0386(5) Uani 1 1 d .
H14 H 0.2628 0.5670 -0.0517 0.046 Uiso 1 1 calc R
C21 C 0.6691(2) 0.76307(19) 0.08681(16) 0.0366(5) Uani 1 1 d .
H21 H 0.6159 0.8325 0.0336 0.044 Uiso 1 1 calc R
C15 C 0.3271(2) 0.67648(19) 0.05964(16) 0.0352(5) Uani 1 1 d .
H15 H 0.3821 0.5998 0.1064 0.042 Uiso 1 1 calc R
C13 C 0.1797(2) 0.7666(2) -0.10414(16) 0.0387(5) Uani 1 1 d .
H13 H 0.1321 0.7528 -0.1695 0.046 Uiso 1 1 calc R
C12 C 0.1710(2) 0.8967(2) -0.07900(16) 0.0395(5) Uani 1 1 d .
H12 H 0.1174 0.9725 -0.1269 0.047 Uiso 1 1 calc R
C24 C 0.8248(2) 0.55900(19) 0.23918(16) 0.0406(5) Uani 1 1 d .
H24 H 0.8784 0.4877 0.2909 0.049 Uiso 1 1 calc R
C22 C 0.8351(2) 0.6888(2) 0.07114(17) 0.0429(5) Uani 1 1 d .
H22 H 0.8956 0.7082 0.0081 0.051 Uiso 1 1 calc R
N1G N 0.00279(18) 0.91910(16) 0.33692(12) 0.0373(4) Uani 1 1 d .
C2G C -0.0518(2) 1.0509(2) 0.37276(16) 0.0415(5) Uani 1 1 d .
H2G H 0.0214 1.0935 0.3667 0.050 Uiso 1 1 calc R
C6G C -0.1032(3) 0.8626(2) 0.34591(16) 0.0481(6) Uani 1 1 d .
H6G H -0.0677 0.7686 0.3202 0.058 Uiso 1 1 calc R
C4G C -0.3138(3) 1.0685(3) 0.42758(19) 0.0638(7) Uani 1 1 d .
H4G H -0.4222 1.1196 0.4595 0.077 Uiso 1 1 calc R
C3G C -0.2075(3) 1.1291(2) 0.41799(16) 0.0514(6) Uani 1 1 d .
H3G H -0.2410 1.2233 0.4421 0.062 Uiso 1 1 calc R
C5G C -0.2612(3) 0.9334(3) 0.3904(2) 0.0638(7) Uani 1 1 d .
H5G H -0.3328 0.8891 0.3953 0.077 Uiso 1 1 calc R
H1O H 0.2044 0.8315 0.2986 0.107(9) Uiso 1 1 d R

loop_
_atom_site_aniso_label
_atom_site_aniso_U_11
_atom_site_aniso_U_22
_atom_site_aniso_U_33
_atom_site_aniso_U_23
_atom_site_aniso_U_13
_atom_site_aniso_U_12
O1 0.0401(8) 0.0320(7) 0.0302(7) 0.0018(5) 0.0046(5) -0.0168(6)
C1 0.0265(10) 0.0234(10) 0.0275(9) -0.0022(8) 0.0021(8) -0.0083(8)
N3 0.0318(9) 0.0262(9) 0.0308(8) -0.0022(7) 0.0033(7) -0.0126(7)
C2 0.0272(10) 0.0252(11) 0.0310(10) -0.0007(8) 0.0015(8) -0.0116(8)
C20 0.0325(10) 0.0237(10) 0.0337(10) -0.0091(8) -0.0008(8) -0.0126(9)
C7 0.0254(10) 0.0278(12) 0.0317(10) -0.0031(8) 0.0043(8) -0.0094(9)
C10 0.0236(9) 0.0256(10) 0.0289(10) -0.0030(8) 0.0052(8) -0.0091(8)
C9 0.0314(10) 0.0248(10) 0.0285(10) -0.0024(8) 0.0044(8) -0.0136(8)
C25 0.0384(11) 0.0276(11) 0.0334(10) -0.0047(8) -0.0057(9) -0.0132(9)
C6 0.0359(11) 0.0239(10) 0.0363(10) -0.0016(8) -0.0004(8) -0.0150(9)
C5 0.0326(11) 0.0316(11) 0.0411(11) 0.0009(9) 0.0058(9) -0.0168(9)
C4 0.0317(10) 0.0305(11) 0.0335(10) -0.0023(8) 0.0058(8) -0.0130(9)
C3 0.0296(10) 0.0243(11) 0.0294(10) -0.0021(8) -0.0009(8) -0.0093(8)
C8 0.0279(10) 0.0303(12) 0.0301(10) -0.0029(8) 0.0027(8) -0.0112(9)
C11 0.0336(11) 0.0308(11) 0.0348(11) 0.0004(9) 0.0023(8) -0.0117(9)
C23 0.0286(11) 0.0397(13) 0.0600(14) -0.0211(11) -0.0035(10) -0.0073(10)
C14 0.0420(12) 0.0402(13) 0.0390(11) -0.0059(10) 0.0000(9) -0.0231(11)
C21 0.0345(11) 0.0333(11) 0.0402(11) -0.0024(9) 0.0016(9) -0.0135(9)
C15 0.0394(11) 0.0288(11) 0.0383(11) 0.0001(9) -0.0024(9) -0.0155(10)
C13 0.0323(11) 0.0517(14) 0.0336(11) -0.0044(10) 0.0001(9) -0.0197(10)
C12 0.0382(11) 0.0434(13) 0.0332(11) 0.0046(9) -0.0020(9) -0.0138(10)
C24 0.0406(12) 0.0328(12) 0.0455(12) -0.0084(9) -0.0134(10) -0.0102(10)
C22 0.0343(12) 0.0412(13) 0.0508(13) -0.0105(11) 0.0079(10) -0.0156(10)
N1G 0.0387(9) 0.0420(11) 0.0328(9) 0.0009(8) 0.0003(7) -0.0193(9)
C2G 0.0439(13) 0.0438(14) 0.0423(12) -0.0004(10) -0.0050(9) -0.0236(11)
C6G 0.0671(15) 0.0469(14) 0.0418(12) 0.0040(10) -0.0119(11) -0.0338(13)
C4G 0.0329(13) 0.093(2) 0.0476(14) 0.0177(14) -0.0002(10) -0.0104(14)
C3G 0.0559(15) 0.0439(14) 0.0394(12) -0.0047(10) -0.0055(11) -0.0060(12)
C5G 0.0518(16) 0.097(2) 0.0627(16) 0.0288(15) -0.0159(12) -0.0500(16)

loop_
_atom_type_symbol
_atom_type_description
_atom_type_scat_dispersion_real
_atom_type_scat_dispersion_imag
_atom_type_scat_source
C C 0.0033 0.0016 'International Tables Vol C Tables 4.2.6.8 and 6.1.1.4'
H H 0.0000 0.0000 'International Tables Vol C Tables 4.2.6.8 and 6.1.1.4'
N N 0.0061 0.0033 'International Tables Vol C Tables 4.2.6.8 and 6.1.1.4'
O O 0.0106 0.0060 'International Tables Vol C Tables 4.2.6.8 and 6.1.1.4'

loop_
_geom_angle_atom_site_label_1
_geom_angle_atom_site_label_2
_geom_angle_atom_site_label_3
_geom_angle
_geom_angle_site_symmetry_1
C6 C1 C2 120.47(15) .
C6 C1 N3 115.74(15) .
C2 C1 N3 123.79(14) .
N3 N3 C1 113.98(17) 2_586
C1 C2 C3 119.98(15) .
C25 C20 C21 119.22(16) .
C25 C20 C9 121.30(15) .
C21 C20 C9 119.47(16) .
C8 C7 C3 176.6(2) .
C11 C10 C15 118.36(17) .
C11 C10 C9 123.49(16) .
C15 C10 C9 118.16(16) .
O1 C9 C8 109.08(13) .
O1 C9 C10 109.81(13) .
C8 C9 C10 112.05(15) .
O1 C9 C20 107.44(14) .
C8 C9 C20 108.02(13) .
C10 C9 C20 110.32(13) .
C20 C25 C24 119.92(16) .
C1 C6 C5 119.72(16) .
C4 C5 C6 120.30(15) .
C5 C4 C3 120.56(15) .
C2 C3 C4 118.95(16) .
C2 C3 C7 120.75(14) .
C4 C3 C7 120.22(14) .
C7 C8 C9 176.4(2) .
C10 C11 C12 120.69(18) .
C22 C23 C24 120.06(18) .
C15 C14 C13 119.80(18) .
C22 C21 C20 120.58(18) .
C14 C15 C10 121.20(18) .
C12 C13 C14 120.14(19) .
C13 C12 C11 119.80(19) .
C23 C24 C25 120.24(19) .
C23 C22 C21 119.96(18) .
C2G N1G C6G 116.57(16) .
N1G C2G C3G 123.87(18) .
N1G C6G C5G 123.3(2) .
C5G C4G C3G 118.8(2) .
C4G C3G C2G 118.6(2) .
C4G C5G C6G 118.9(2) .

loop_
_geom_bond_atom_site_label_1
_geom_bond_atom_site_label_2
_geom_bond_distance
_geom_bond_site_symmetry_2
O1 C9 1.4273(17) .
C1 C6 1.384(2) .
C1 C2 1.389(2) .
C1 N3 1.4306(19) .
N3 N3 1.260(2) 2_586
C2 C3 1.396(2) .
C20 C25 1.385(2) .
C20 C21 1.391(2) .
C20 C9 1.541(2) .
C7 C8 1.190(2) .
C7 C3 1.445(2) .
C10 C11 1.381(2) .
C10 C15 1.396(2) .
C10 C9 1.531(2) .
C9 C8 1.491(2) .
C25 C24 1.392(2) .
C6 C5 1.388(2) .
C5 C4 1.377(2) .
C4 C3 1.401(2) .
C11 C12 1.396(3) .
C23 C22 1.376(3) .
C23 C24 1.381(2) .
C14 C15 1.377(3) .
C14 C13 1.380(3) .
C21 C22 1.383(2) .
C13 C12 1.379(3) .
N1G C2G 1.327(2) .
N1G C6G 1.333(2) .
C2G C3G 1.370(3) .
C6G C5G 1.373(3) .
C4G C5G 1.365(3) .
C4G C3G 1.367(3) .

loop_
_geom_torsion_atom_site_label_1
_geom_torsion_atom_site_label_2
_geom_torsion_atom_site_label_3
_geom_torsion_atom_site_label_4
_geom_torsion
_geom_torsion_site_symmetry_4
C6 C1 N3 N3 171.59(18) 2_586
C2 C1 N3 N3 -8.8(3) 2_586
C6 C1 C2 C3 -1.3(3) .
N3 C1 C2 C3 179.14(16) .
C11 C10 C9 O1 126.80(15) .
C15 C10 C9 O1 -52.93(19) .
C11 C10 C9 C8 5.4(2) .
C15 C10 C9 C8 -174.31(13) .
C11 C10 C9 C20 -114.97(17) .
C15 C10 C9 C20 65.30(18) .
C25 C20 C9 O1 -3.3(2) .
C21 C20 C9 O1 177.05(14) .
C25 C20 C9 C8 114.29(17) .
C21 C20 C9 C8 -65.4(2) .
C25 C20 C9 C10 -122.93(17) .
C21 C20 C9 C10 57.37(19) .
C21 C20 C25 C24 -0.9(3) .
C9 C20 C25 C24 179.43(15) .
C2 C1 C6 C5 1.5(3) .
N3 C1 C6 C5 -178.91(16) .
C1 C6 C5 C4 -0.3(3) .
C6 C5 C4 C3 -1.0(3) .
C1 C2 C3 C4 0.0(3) .
C1 C2 C3 C7 176.75(17) .
C5 C4 C3 C2 1.2(3) .
C5 C4 C3 C7 -175.62(18) .
C8 C7 C3 C2 -105(3) .
C8 C7 C3 C4 72(3) .
C3 C7 C8 C9 32(5) .
O1 C9 C8 C7 45(3) .
C10 C9 C8 C7 167(3) .
C20 C9 C8 C7 -71(3) .
C15 C10 C11 C12 1.1(2) .
C9 C10 C11 C12 -178.60(14) .
C25 C20 C21 C22 -0.3(3) .
C9 C20 C21 C22 179.39(16) .
C13 C14 C15 C10 1.1(3) .
C11 C10 C15 C14 -1.5(2) .
C9 C10 C15 C14 178.26(14) .
C15 C14 C13 C12 -0.4(3) .
C14 C13 C12 C11 0.0(3) .
C10 C11 C12 C13 -0.4(2) .
C22 C23 C24 C25 -0.7(3) .
C20 C25 C24 C23 1.4(3) .
C24 C23 C22 C21 -0.4(3) .
C20 C21 C22 C23 1.0(3) .
C6G N1G C2G C3G 0.4(3) .
C2G N1G C6G C5G -0.6(3) .
C5G C4G C3G C2G -0.8(3) .
N1G C2G C3G C4G 0.3(3) .
C3G C4G C5G C6G 0.7(3) .
N1G C6G C5G C4G 0.0(3) .
